data_2205328
loop_
_publ_author_name
'Aramaki, Shinji'
'Sakai, Yoshimasa'
'Yanagisawa, Hiroyuki'
'Mizuguchi, Jin'

_publ_section_title
;1,4:8,11:15,18:22,25-Tetraethano-29<i>H</i>,31<i>H</i>-tetrabenzo[<i>b</i>,<i>g</i>,<i>l</i>,<i>q</i>]porphine
 toluene trisolvate
;
_journal_issue 3
_journal_name_full 'Acta Crystallographica Section E'
_journal_page_first o659
_journal_page_last o661
_journal_paper_doi 10.1107/S1600536805004228
_journal_volume 61
_journal_year 2005
_chemical_formula_iupac 'C44 H38 N4 , 3C7 H8'
_chemical_formula_moiety 'C44 H38 N4 , 3C7 H8'
_chemical_formula_sum 'C65 H62 N4'
_chemical_formula_weight 899.18
_chemical_name_systematic
;
1,4:8,11:15,18:22,25-Tetraethano-29H,31H-tetrabenzo[b,g,l,q]porphine toluene
trisolvate
;
_space_group_IT_number 2
_symmetry_cell_setting triclinic
_symmetry_space_group_name_Hall '-P 1'
_symmetry_space_group_name_H-M 'P -1'
_cell_angle_alpha 117.17(2)
_cell_angle_beta 103.69(2)
_cell_angle_gamma 92.56(2)
_cell_formula_units_Z 1
_cell_length_a 9.986(3)
_cell_length_b 11.682(3)
_cell_length_c 12.222(4)
_cell_measurement_reflns_used 8380
_cell_measurement_temperature 93.2
_cell_measurement_theta_max 56.92
_cell_measurement_theta_min 4.2
_cell_volume 1213.0(7)
_computing_cell_refinement PROCESS-AUTO
_computing_data_collection 'PROCESS-AUTO (Rigaku, 1998)'
_computing_data_reduction 'TEXSAN (Molecular Structure Corporation, 2001)'
_computing_molecular_graphics 'ORTEPIII (Burnett & Johnson, 1996)'
_computing_publication_material TEXSAN
_computing_structure_refinement TEXSAN
_computing_structure_solution 'SHELXS86 (Sheldrick, 1985)'
_diffrn_detector_area_resol_mean 10.00
_diffrn_measured_fraction_theta_full 0.9289
_diffrn_measured_fraction_theta_max 0.9289
_diffrn_measurement_device_type 'Rigaku R-AXIS RAPID imaging plate'
_diffrn_measurement_method '48 frames, \d \w = 15\%'
_diffrn_radiation_type 'Cu K\a'
_diffrn_radiation_wavelength 1.5418
_diffrn_reflns_av_R_equivalents 0.067
_diffrn_reflns_limit_h_max 10
_diffrn_reflns_limit_h_min 0
_diffrn_reflns_limit_k_max 12
_diffrn_reflns_limit_k_min -12
_diffrn_reflns_limit_l_max 12
_diffrn_reflns_limit_l_min -13
_diffrn_reflns_number 8409
_diffrn_reflns_theta_full 56.92
_diffrn_reflns_theta_max 56.92
_exptl_absorpt_coefficient_mu 0.542
_exptl_absorpt_correction_T_max 0.897
_exptl_absorpt_correction_T_min 0.471
_exptl_absorpt_correction_type multi-scan
_exptl_absorpt_process_details '(ABSCOR; Higashi, 1995)'
_exptl_crystal_colour 'dark red'
_exptl_crystal_density_diffrn 1.231
_exptl_crystal_density_meas ?
_exptl_crystal_density_method .
_exptl_crystal_description block
_exptl_crystal_F_000 480
_exptl_crystal_size_max 0.40
_exptl_crystal_size_mid 0.40
_exptl_crystal_size_min 0.20
_refine_diff_density_max 0.45
_refine_diff_density_min -0.46
_refine_ls_extinction_method none
_refine_ls_goodness_of_fit_ref 1.259
_refine_ls_hydrogen_treatment constr
_refine_ls_number_parameters 316
_refine_ls_number_reflns 3020
_refine_ls_R_factor_gt 0.0734
_refine_ls_shift/su_max 0.000
_refine_ls_structure_factor_coef Fsqd
_refine_ls_weighting_details 'w = 1/[\s^2^(Fo^2^) + (0.05(Max(Fo^2^,0) + 2Fc^2^)/3)^2^]'
_refine_ls_weighting_scheme calc
_refine_ls_wR_factor_ref 0.1974
_reflns_number_gt 1754
_reflns_number_total 3020
_reflns_threshold_expression F^2^>2\s(F^2^)
_cod_data_source_file ob6474.cif
_cod_data_source_block I
_cod_database_code 2205328

loop_
_symmetry_equiv_pos_as_xyz
x,y,z
-x,-y,-z

loop_
_atom_site_label
_atom_site_fract_x
_atom_site_fract_y
_atom_site_fract_z
_atom_site_U_iso_or_equiv
_atom_site_adp_type
_atom_site_calc_flag
_atom_site_refinement_flags
_atom_site_occupancy
_atom_site_type_symbol
N1 0.4543(4) 0.9085(4) 0.2983(4) 0.0330(10) Uani d . 1.00 N
N2 0.6729(4) 0.9136(4) 0.5039(4) 0.0330(10) Uani d . 1.00 N
C1 0.6541(5) 0.7942(5) 0.2741(5) 0.032(2) Uani d . 1.00 C
C2 0.5308(5) 0.8277(5) 0.2251(5) 0.030(2) Uani d . 1.00 C
C3 0.4586(5) 0.7868(5) 0.0927(5) 0.035(2) Uani d . 1.00 C
C4 0.4760(6) 0.7001(6) -0.0366(5) 0.038(2) Uani d . 1.00 C
C5 0.3418(6) 0.5977(6) -0.1127(5) 0.047(2) Uani d . 1.00 C
C6 0.2184(6) 0.6558(6) -0.1131(5) 0.045(2) Uani d . 1.00 C
C7 0.2502(6) 0.8047(6) -0.0436(5) 0.038(2) Uani d . 1.00 C
C8 0.3417(5) 0.8424(5) 0.0906(5) 0.034(2) Uani d . 1.00 C
C9 0.4710(6) 0.7846(7) -0.1034(6) 0.051(2) Uani d . 1.00 C
C10 0.3463(6) 0.8410(6) -0.1070(5) 0.046(2) Uani d . 1.00 C
C11 0.3374(5) 0.9207(5) 0.2199(5) 0.032(2) Uani d . 1.00 C
C12 0.2361(5) 0.9926(5) 0.2604(5) 0.031(2) Uani d . 1.00 C
C13 0.7214(5) 0.8334(5) 0.4014(5) 0.031(2) Uani d . 1.00 C
C14 0.8531(5) 0.8020(5) 0.4501(5) 0.032(2) Uani d . 1.00 C
C15 0.8819(6) 0.8603(5) 0.5785(5) 0.033(2) Uani d . 1.00 C
C16 1.0209(5) 0.8443(5) 0.6475(5) 0.034(2) Uani d . 1.00 C
C17 1.1299(6) 0.8963(6) 0.6044(6) 0.045(2) Uani d . 1.00 C
C18 1.0998(6) 0.8360(6) 0.4682(6) 0.043(2) Uani d . 1.00 C
C19 0.9654(5) 0.7335(5) 0.3986(5) 0.032(2) Uani d . 1.00 C
C20 1.0197(6) 0.6972(5) 0.5873(5) 0.041(2) Uani d . 1.00 C
C21 0.9899(6) 0.6352(5) 0.4501(5) 0.043(2) Uani d . 1.00 C
C22 0.7697(5) 0.9308(5) 0.6141(5) 0.035(2) Uani d . 1.00 C
C23 0.1954(5) 0.4492(5) 0.1300(5) 0.035(2) Uani d . 1.00 C
C24 0.2206(6) 0.3839(6) 0.2015(5) 0.042(2) Uani d . 1.00 C
C25 0.1860(6) 0.2495(6) 0.1446(6) 0.044(2) Uani d . 1.00 C
C26 0.1232(6) 0.1776(6) 0.0137(6) 0.047(2) Uani d . 1.00 C
C27 0.0957(6) 0.2413(6) -0.0588(5) 0.045(2) Uani d . 1.00 C
C28 0.1313(6) 0.3760(6) -0.0006(5) 0.040(2) Uani d . 1.00 C
C29 0.2401(7) 0.5962(6) 0.1937(6) 0.054(2) Uani d . 1.00 C
C30 0.4276(8) 0.4140(9) 0.5241(6) 0.066(2) Uani d . 1.00 C
C31 0.5326(8) 0.3776(8) 0.4649(6) 0.064(2) Uani d . 1.00 C
C32 0.6027(8) 0.4643(9) 0.4404(6) 0.069(3) Uani d . 1.00 C
C33 0.5583(11) 0.2617(13) 0.4296(11) 0.035(3) Uani d P 0.50 C
H1 0.6969 0.7378 0.2129 0.0382 Uiso calc . 1.00 H
H4 0.5584 0.6629 -0.0325 0.0455 Uiso calc . 1.00 H
H5A 0.3381 0.5425 -0.0752 0.0563 Uiso calc . 1.00 H
H5B 0.3439 0.5471 -0.1989 0.0563 Uiso calc . 1.00 H
H6A 0.1644 0.6283 -0.0721 0.0545 Uiso calc . 1.00 H
H6B 0.1658 0.6262 -0.1997 0.0545 Uiso calc . 1.00 H
H7 0.1687 0.8437 -0.0440 0.0451 Uiso calc . 1.00 H
H9 0.5420 0.7979 -0.1383 0.0617 Uiso calc . 1.00 H
H10 0.3258 0.8955 -0.1451 0.0557 Uiso calc . 1.00 H
H12 0.1607 0.9897 0.1944 0.0378 Uiso calc . 1.00 H
H16 1.0387 0.8861 0.7382 0.0406 Uiso calc . 1.00 H
H17A 1.2187 0.8807 0.6386 0.0544 Uiso calc . 1.00 H
H17B 1.1328 0.9877 0.6372 0.0544 Uiso calc . 1.00 H
H18A 1.1758 0.7947 0.4442 0.0520 Uiso calc . 1.00 H
H18B 1.0897 0.9015 0.4428 0.0520 Uiso calc . 1.00 H
H19 0.9433 0.6937 0.3077 0.0390 Uiso calc . 1.00 H
H20 1.0368 0.6517 0.6354 0.0497 Uiso calc . 1.00 H
H21 0.9858 0.5444 0.3971 0.0511 Uiso calc . 1.00 H
H24 0.2627 0.4328 0.2917 0.0500 Uiso calc . 1.00 H
H25 0.2052 0.2067 0.1951 0.0524 Uiso calc . 1.00 H
H26 0.0990 0.0851 -0.0263 0.0559 Uiso calc . 1.00 H
H27 0.0521 0.1923 -0.1488 0.0541 Uiso calc . 1.00 H
H28 0.1115 0.4187 -0.0512 0.0474 Uiso calc . 1.00 H
H29A 0.3386 0.6186 0.2320 0.0646 Uiso calc . 1.00 H
H29B 0.2153 0.6243 0.1310 0.0646 Uiso calc . 1.00 H
H29C 0.1943 0.6378 0.2578 0.0646 Uiso calc . 1.00 H
H30 0.3775 0.3545 0.5396 0.0797 Uiso calc . 1.00 H
H31 0.5565 0.2934 0.4413 0.0507 Uiso calc P 0.50 H
H32 0.6730 0.4381 0.3980 0.0824 Uiso calc . 1.00 H
H33A 0.5852 0.2485 0.5024 0.0417 Uiso calc P 0.50 H
H33B 0.6321 0.2503 0.3908 0.0417 Uiso calc P 0.50 H
H33C 0.4766 0.2003 0.3695 0.0417 Uiso calc P 0.50 H
H34 0.4783 0.9500 0.3894 0.0395 Uiso calc . 1.00 H

loop_
_atom_site_aniso_label
_atom_site_aniso_U_11
_atom_site_aniso_U_22
_atom_site_aniso_U_33
_atom_site_aniso_U_12
_atom_site_aniso_U_13
_atom_site_aniso_U_23
N1 0.033(3) 0.032(3) 0.024(2) 0.004(2) 0.000(2) 0.010(2)
N2 0.033(3) 0.034(3) 0.028(3) 0.003(2) 0.000(2) 0.015(2)
C1 0.032(3) 0.026(3) 0.029(3) 0.002(2) 0.004(3) 0.008(3)
C2 0.028(3) 0.029(3) 0.026(3) 0.005(3) 0.007(3) 0.007(3)
C3 0.031(3) 0.034(3) 0.028(3) 0.000(3) 0.002(3) 0.010(3)
C4 0.035(3) 0.045(4) 0.022(3) 0.014(3) 0.006(3) 0.007(3)
C5 0.046(4) 0.049(4) 0.025(3) 0.001(3) 0.005(3) 0.005(3)
C6 0.043(4) 0.048(4) 0.033(3) 0.003(3) 0.000(3) 0.015(3)
C7 0.032(3) 0.041(4) 0.025(3) 0.008(3) 0.002(3) 0.007(3)
C8 0.032(3) 0.036(3) 0.026(3) 0.005(3) 0.001(3) 0.011(3)
C9 0.048(4) 0.071(5) 0.042(4) 0.014(4) 0.015(3) 0.032(4)
C10 0.040(4) 0.070(5) 0.033(3) 0.007(3) 0.006(3) 0.030(3)
C11 0.033(3) 0.032(3) 0.021(3) 0.004(3) 0.000(3) 0.007(3)
C12 0.033(3) 0.035(3) 0.019(3) 0.005(3) 0.001(2) 0.010(3)
C13 0.033(3) 0.027(3) 0.026(3) 0.003(3) 0.005(3) 0.009(3)
C14 0.028(3) 0.030(3) 0.033(3) 0.004(3) 0.003(3) 0.012(3)
C15 0.033(3) 0.031(3) 0.028(3) 0.007(3) 0.002(3) 0.012(3)
C16 0.031(3) 0.035(3) 0.029(3) 0.008(3) 0.003(3) 0.012(3)
C17 0.042(4) 0.044(4) 0.046(4) 0.003(3) 0.000(3) 0.025(3)
C18 0.043(4) 0.038(4) 0.048(4) 0.005(3) 0.010(3) 0.021(3)
C19 0.033(3) 0.032(3) 0.022(3) 0.004(3) 0.004(3) 0.007(3)
C20 0.049(4) 0.028(3) 0.039(4) 0.004(3) -0.005(3) 0.018(3)
C21 0.058(4) 0.029(3) 0.039(4) 0.008(3) 0.011(3) 0.016(3)
C22 0.032(3) 0.033(3) 0.037(4) 0.004(3) 0.007(3) 0.016(3)
C23 0.026(3) 0.040(4) 0.036(3) 0.004(3) 0.007(3) 0.017(3)
C24 0.035(3) 0.050(4) 0.029(3) 0.003(3) 0.005(3) 0.012(3)
C25 0.037(3) 0.045(4) 0.051(4) 0.006(3) 0.008(3) 0.028(3)
C26 0.036(3) 0.041(4) 0.049(4) 0.000(3) 0.007(3) 0.014(3)
C27 0.043(4) 0.043(4) 0.034(3) -0.004(3) 0.003(3) 0.011(3)
C28 0.037(3) 0.046(4) 0.033(3) 0.004(3) 0.006(3) 0.020(3)
C29 0.057(4) 0.045(4) 0.050(4) 0.007(3) 0.011(3) 0.017(3)
C30 0.065(5) 0.080(6) 0.028(4) -0.042(5) -0.003(4) 0.017(4)
C31 0.072(5) 0.067(5) 0.025(4) -0.032(5) -0.006(4) 0.013(4)
C32 0.066(5) 0.087(6) 0.029(4) -0.031(5) 0.003(4) 0.018(4)
C33 0.032(6) 0.050(8) 0.030(6) 0.008(6) 0.013(5) 0.024(6)

loop_
_atom_type_symbol
_atom_type_description
_atom_type_scat_dispersion_real
_atom_type_scat_dispersion_imag
_atom_type_scat_source
C C 0.018 0.009
;International Tables for Crystallography
(1992, Vol. C, Tables 4.2.6.8 and 6.1.1.1)
;
H H 0.000 0.000
;International Tables for Crystallography
(1992, Vol. C, Table 6.1.1.2)
;
N N 0.031 0.018
;International Tables for Crystallography
(1992, Vol. C, Tables 4.2.6.8 and 6.1.1.1)
;

loop_
_geom_angle_atom_site_label_1
_geom_angle_atom_site_label_2
_geom_angle_atom_site_label_3
_geom_angle_site_symmetry_1
_geom_angle_site_symmetry_3
_geom_angle
_geom_angle_publ_flag
C2 N1 C11 . . 110.0(4) yes
C2 N1 H34 . . 125.0 no
C11 N1 H34 . . 125.0 no
C13 N2 C22 . . 106.5(4) yes
C2 C1 C13 . . 127.5(5) yes
C2 C1 H1 . . 116.2 no
C13 C1 H1 . . 116.2 no
N1 C2 C1 . . 124.7(5) yes
N1 C2 C3 . . 107.0(5) yes
C1 C2 C3 . . 128.2(5) yes
C2 C3 C4 . . 137.6(5) no
C2 C3 C8 . . 107.6(5) yes
C4 C3 C8 . . 114.8(5) no
C3 C4 C5 . . 106.3(5) no
C3 C4 C9 . . 105.7(5) no
C3 C4 H4 . . 113.2 no
C5 C4 C9 . . 104.6(5) no
C5 C4 H4 . . 113.2 no
C9 C4 H4 . . 113.2 no
C4 C5 C6 . . 112.3(5) no
C4 C5 H5A . . 108.8 no
C4 C5 H5B . . 108.8 no
C6 C5 H5A . . 108.8 no
C6 C5 H5B . . 108.8 no
H5A C5 H5B . . 109.5 no
C5 C6 C7 . . 113.2(5) no
C5 C6 H6A . . 108.5 no
C5 C6 H6B . . 108.5 no
C7 C6 H6A . . 108.5 no
C7 C6 H6B . . 108.5 no
H6A C6 H6B . . 109.5 no
C6 C7 C8 . . 104.7(6) no
C6 C7 C10 . . 105.5(5) no
C6 C7 H7 . . 113.5 no
C8 C7 C10 . . 105.3(4) no
C8 C7 H7 . . 113.5 no
C10 C7 H7 . . 113.5 no
C3 C8 C7 . . 114.2(5) no
C3 C8 C11 . . 108.9(5) yes
C7 C8 C11 . . 136.9(5) no
C4 C9 C10 . . 112.0(6) no
C4 C9 H9 . . 124.0 no
C10 C9 H9 . . 124.0 no
C7 C10 C9 . . 113.3(7) no
C7 C10 H10 . . 123.3 no
C9 C10 H10 . . 123.3 no
N1 C11 C8 . . 106.5(5) yes
N1 C11 C12 . . 125.9(5) yes
C8 C11 C12 . . 127.6(5) yes
C11 C12 C22 . 2_676 128.3(5) yes
C11 C12 H12 . . 115.9 no
C22 C12 H12 2_676 . 115.9 no
N2 C13 C1 . . 124.4(5) yes
N2 C13 C14 . . 109.3(5) yes
C1 C13 C14 . . 126.3(5) yes
C13 C14 C15 . . 107.2(5) yes
C13 C14 C19 . . 138.0(5) no
C15 C14 C19 . . 114.6(5) no
C14 C15 C16 . . 114.9(5) no
C14 C15 C22 . . 108.1(5) yes
C16 C15 C22 . . 136.9(5) no
C15 C16 C17 . . 105.1(6) no
C15 C16 C20 . . 105.9(4) no
C15 C16 H16 . . 113.3 no
C17 C16 C20 . . 105.0(5) no
C17 C16 H16 . . 113.3 no
C20 C16 H16 . . 113.3 no
C16 C17 C18 . . 112.9(4) no
C16 C17 H17A . . 108.6 no
C16 C17 H17B . . 108.6 no
C18 C17 H17A . . 108.6 no
C18 C17 H17B . . 108.6 no
H17A C17 H17B . . 109.5 no
C17 C18 C19 . . 112.4(6) no
C17 C18 H18A . . 108.7 no
C17 C18 H18B . . 108.7 no
C19 C18 H18A . . 108.7 no
C19 C18 H18B . . 108.7 no
H18A C18 H18B . . 109.5 no
C14 C19 C18 . . 105.9(4) no
C14 C19 C21 . . 105.9(6) no
C14 C19 H19 . . 113.2 no
C18 C19 C21 . . 104.8(5) no
C18 C19 H19 . . 113.2 no
C21 C19 H19 . . 113.2 no
C16 C20 C21 . . 112.6(6) no
C16 C20 H20 . . 123.7 no
C21 C20 H20 . . 123.7 no
C19 C21 C20 . . 112.1(5) no
C19 C21 H21 . . 124.0 no
C20 C21 H21 . . 124.0 no
N2 C22 C12 . 2_676 125.8(5) yes
N2 C22 C15 . . 108.8(5) yes
C12 C22 C15 2_676 . 125.3(5) yes
C24 C23 C28 . . 118.0(6) no
C24 C23 C29 . . 120.7(5) no
C28 C23 C29 . . 121.3(7) no
C23 C24 C25 . . 121.6(5) no
C23 C24 H24 . . 119.2 no
C25 C24 H24 . . 119.2 no
C24 C25 C26 . . 119.6(7) no
C24 C25 H25 . . 120.2 no
C26 C25 H25 . . 120.2 no
C25 C26 C27 . . 119.5(6) no
C25 C26 H26 . . 120.2 no
C27 C26 H26 . . 120.2 no
C26 C27 C28 . . 120.3(5) no
C26 C27 H27 . . 119.9 no
C28 C27 H27 . . 119.9 no
C23 C28 C27 . . 120.9(7) no
C23 C28 H28 . . 119.6 no
C27 C28 H28 . . 119.6 no
C23 C29 H29A . . 109.5 no
C23 C29 H29B . . 109.5 no
C23 C29 H29C . . 109.5 no
H29A C29 H29B . . 109.5 no
H29A C29 H29C . . 109.5 no
H29B C29 H29C . . 109.5 no
C31 C30 C32 . 2_666 119.0(9) no
C31 C30 H30 . . 120.5 no
C32 C30 H30 2_666 . 120.5 no
C30 C31 C32 . . 119.9(8) no
C30 C31 C33 . . 118.0(10) no
C30 C31 H31 . . 120.1 no
C32 C31 C33 . . 121.6(10) no
C32 C31 H31 . . 120.1 no
C33 C31 H31 . . 2.9 no
C30 C32 C31 2_666 . 121.1(8) no
C30 C32 H32 2_666 . 119.5 no
C31 C32 H32 . . 119.5 no
C31 C33 H33A . . 109.5 no
C31 C33 H33B . . 109.5 no
C31 C33 H33C . . 109.5 no
H33A C33 H33B . . 109.5 no
H33A C33 H33C . . 109.5 no
H33B C33 H33C . . 109.5 no

loop_
_geom_bond_atom_site_label_1
_geom_bond_atom_site_label_2
_geom_bond_site_symmetry_2
_geom_bond_distance
_geom_bond_publ_flag
N1 C2 . 1.376(7) yes
N1 C11 . 1.382(7) yes
N1 H34 . 0.950 no
N2 C13 . 1.392(7) yes
N2 C22 . 1.381(7) yes
C1 C2 . 1.391(8) yes
C1 C13 . 1.382(8) yes
C1 H1 . 0.950 no
C2 C3 . 1.441(8) yes
C3 C4 . 1.496(8) no
C3 C8 . 1.361(8) yes
C4 C5 . 1.530(7) no
C4 C9 . 1.540(10) no
C4 H4 . 0.950 no
C5 C6 . 1.433(9) yes
C5 H5A . 0.950 no
C5 H5B . 0.950 no
C6 C7 . 1.524(9) no
C6 H6A . 0.950 no
C6 H6B . 0.950 no
C7 C8 . 1.522(8) no
C7 C10 . 1.520(10) no
C7 H7 . 0.950 no
C8 C11 . 1.433(7) yes
C9 C10 . 1.435(10) yes
C9 H9 . 0.950 no
C10 H10 . 0.950 no
C11 C12 . 1.382(8) yes
C12 C22 2_676 1.397(8) yes
C12 H12 . 0.950 no
C13 C14 . 1.446(8) yes
C14 C15 . 1.343(8) yes
C14 C19 . 1.500(8) no
C15 C16 . 1.512(8) no
C15 C22 . 1.452(8) yes
C16 C17 . 1.530(10) no
C16 C20 . 1.527(8) no
C16 H16 . 0.950 no
C17 C18 . 1.426(9) yes
C17 H17A . 0.950 no
C17 H17B . 0.950 no
C18 C19 . 1.531(7) no
C18 H18A . 0.950 no
C18 H18B . 0.950 no
C19 C21 . 1.540(10) no
C19 H19 . 0.950 no
C20 C21 . 1.436(8) yes
C20 H20 . 0.950 no
C21 H21 . 0.950 no
C23 C24 . 1.390(10) no
C23 C28 . 1.382(7) no
C23 C29 . 1.516(9) no
C24 C25 . 1.382(9) no
C24 H24 . 0.950 no
C25 C26 . 1.382(8) no
C25 H25 . 0.950 no
C26 C27 . 1.380(10) no
C26 H26 . 0.950 no
C27 C28 . 1.385(9) no
C27 H27 . 0.950 no
C28 H28 . 0.950 no
C29 H29A . 0.950 no
C29 H29B . 0.950 no
C29 H29C . 0.950 no
C30 C31 . 1.390(10) no
C30 C32 2_666 1.360(10) no
C30 H30 . 0.950 no
C31 C32 . 1.390(10) no
C31 C33 . 1.28(2) no
C31 H31 . 0.950 no
C32 H32 . 0.950 no
C33 H33A . 0.950 no
C33 H33B . 0.950 no
C33 H33C . 0.950 no

loop_
_geom_contact_atom_site_label_1
_geom_contact_atom_site_label_2
_geom_contact_distance
_geom_contact_site_symmetry_2
_geom_contact_publ_flag
N2 C18 3.458(7) 2_776 no
N2 C33 3.490(10) 2_666 no
C1 C17 3.580(8) 2_776 no
C9 C25 3.592(8) 2_665 no
C13 C17 3.467(8) 2_776 no
C18 C22 3.596(8) 2_776 no
